data_4120661
loop_
_publ_author_name
'Adriaenssens, Louis'
'Gil-Ram\'irez, Guzm\'an'
'Frontera, Antonio'
'Qui\~nonero, David'
'Escudero-Ad\'an, Eduardo C'
'Ballester, Pablo'

_publ_section_title
;
 Thermodynamic Characterization of Halide-\p Interactions in Solution
 Using &quot;Two-Wall&quot; Aryl Extended Calix[4]pyrroles as Model
 System.
;
_journal_issue 8
_journal_name_full 'Journal of the American Chemical Society'
_journal_page_first 3208
_journal_paper_doi 10.1021/ja412098v
_journal_volume 136
_journal_year 2014
_chemical_formula_sum 'C46 H59 Cl N6 O2'
_chemical_formula_weight 763.44
_chemical_name_systematic
; 
 ? 
;
_space_group_IT_number 2
_symmetry_cell_setting triclinic
_symmetry_space_group_name_Hall '-P 1'
_symmetry_space_group_name_H-M 'P -1'
_atom_sites_solution_hydrogens geom
_atom_sites_solution_primary direct
_atom_sites_solution_secondary difmap
_audit_creation_method SHELXL-97
_cell_angle_alpha 84.139(3)
_cell_angle_beta 71.702(2)
_cell_angle_gamma 85.832(3)
_cell_formula_units_Z 4
_cell_length_a 14.492(2)
_cell_length_b 15.192(2)
_cell_length_c 20.462(3)
_cell_measurement_temperature 173(2)
_cell_volume 4250.9(10)
_computing_cell_refinement 'Bruker SMART'
_computing_data_collection 'Bruker SMART'
_computing_data_reduction 'Bruker SAINT'
_computing_molecular_graphics 'Bruker SHELXTL'
_computing_publication_material 'Bruker SHELXTL'
_computing_structure_refinement 'SHELXL-97 (Sheldrick, 2008)'
_computing_structure_solution 'SHELXS-97 (Sheldrick, 2008)'
_diffrn_ambient_temperature 173(2)
_diffrn_measured_fraction_theta_full 0.964
_diffrn_measured_fraction_theta_max 0.930
_diffrn_measurement_device_type 'CCD area detector Bruker Apex'
_diffrn_measurement_method 'phi and omega scans'
_diffrn_radiation_monochromator graphite
_diffrn_radiation_source 'fine-focus sealed tube'
_diffrn_radiation_type MoK\a
_diffrn_radiation_wavelength 0.71073
_diffrn_reflns_av_R_equivalents 0.0874
_diffrn_reflns_av_sigmaI/netI 0.1470
_diffrn_reflns_limit_h_max 18
_diffrn_reflns_limit_h_min -18
_diffrn_reflns_limit_k_max 19
_diffrn_reflns_limit_k_min -19
_diffrn_reflns_limit_l_max 26
_diffrn_reflns_limit_l_min -27
_diffrn_reflns_number 48814
_diffrn_reflns_theta_full 25.242
_diffrn_reflns_theta_max 28.25
_diffrn_reflns_theta_min 1.05
_exptl_absorpt_coefficient_mu 0.134
_exptl_absorpt_correction_T_max 0.989
_exptl_absorpt_correction_T_min 0.911
_exptl_absorpt_correction_type multi-scan
_exptl_absorpt_process_details SADABS
_exptl_crystal_colour colourless
_exptl_crystal_density_diffrn 1.193
_exptl_crystal_density_method 'not measured'
_exptl_crystal_description neddle
_exptl_crystal_F_000 1640
_exptl_crystal_size_max 0.4
_exptl_crystal_size_mid 0.35
_exptl_crystal_size_min 0.01
_refine_diff_density_max 0.531
_refine_diff_density_min -0.302
_refine_diff_density_rms 0.061
_refine_ls_extinction_method none
_refine_ls_goodness_of_fit_ref 0.979
_refine_ls_hydrogen_treatment noref
_refine_ls_matrix_type full
_refine_ls_number_parameters 1017
_refine_ls_number_reflns 19550
_refine_ls_number_restraints 0
_refine_ls_restrained_S_all 0.979
_refine_ls_R_factor_all 0.1813
_refine_ls_R_factor_gt 0.0768
_refine_ls_shift/su_max 0.000
_refine_ls_shift/su_mean 0.000
_refine_ls_structure_factor_coef Fsqd
_refine_ls_weighting_details 'calc w=1/[\s^2^(Fo^2^)+(0.0716P)^2^+0.0000P] where P=(Fo^2^+2Fc^2^)/3'
_refine_ls_weighting_scheme calc
_refine_ls_wR_factor_gt 0.1493
_refine_ls_wR_factor_ref 0.1963
_reflns_number_gt 9196
_reflns_number_total 19550
_reflns_threshold_expression >2sigma(I)
_cod_data_source_file ja412098v_si_003.cif
_cod_data_source_block guz5
_cod_depositor_comments
;
The following automatic conversions were performed:

'_symmetry_cell_setting' value 'Triclinic' changed to 'triclinic'
according to
/usr/data/users/saulius/automatic-downloads/current/ACS/lib/dictionaries/cif_core.dic
dictionary named 'cif_core.dic' version 2.4.2 from 2011-04-26.

Automatic conversion script
Id: cif_fix_values 2281 2013-09-26 08:29:07Z andrius 
;
_cod_original_cell_volume 4250.8(11)
_cod_original_sg_symbol_H-M P-1
_cod_database_code 4120661

loop_
_symmetry_equiv_pos_as_xyz
'x, y, z'
'-x, -y, -z'

loop_
_atom_site_label
_atom_site_type_symbol
_atom_site_fract_x
_atom_site_fract_y
_atom_site_fract_z
_atom_site_U_iso_or_equiv
_atom_site_adp_type
_atom_site_occupancy
_atom_site_symmetry_multiplicity
_atom_site_calc_flag
_atom_site_refinement_flags
Cl1A Cl 0.20604(6) 0.58813(5) 0.25686(4) 0.0272(2) Uani 1 1 d .
O2A O 0.20782(16) 0.91967(15) 0.39072(13) 0.0345(6) Uani 1 1 d .
N4A N 0.42607(18) 0.55997(17) 0.27047(14) 0.0227(6) Uani 1 1 d .
H4A H 0.3702 0.5814 0.2658 0.027 Uiso 1 1 calc R
N1A N 0.36441(19) 0.45043(17) 0.15687(14) 0.0265(7) Uani 1 1 d .
H1A H 0.3243 0.4793 0.1904 0.032 Uiso 1 1 calc R
N3A N 0.23202(18) 0.47864(17) 0.39527(14) 0.0235(6) Uani 1 1 d .
H3n H 0.2268 0.5082 0.3572 0.028 Uiso 1 1 calc R
C34A C 0.4453(2) 0.5453(2) 0.33236(18) 0.0251(8) Uani 1 1 d .
C25A C 0.3721(2) 0.5667(2) 0.40097(17) 0.0248(8) Uani 1 1 d .
N1S N 0.9672(2) 0.74584(19) 0.28048(15) 0.0310(7) Uani 1 1 d .
N2A N 0.16873(18) 0.37419(18) 0.27655(14) 0.0248(7) Uani 1 1 d .
H2n H 0.1660 0.4322 0.2685 0.030 Uiso 1 1 calc R
C24A C 0.2984(2) 0.4950(2) 0.42790(18) 0.0247(8) Uani 1 1 d .
C38A C 0.5074(2) 0.5464(2) 0.14232(18) 0.0262(8) Uani 1 1 d .
C21A C 0.1752(2) 0.4097(2) 0.43051(17) 0.0246(8) Uani 1 1 d .
C35A C 0.5396(2) 0.5119(2) 0.31730(18) 0.0284(8) Uani 1 1 d .
H35A H 0.5735 0.4953 0.3499 0.034 Uiso 1 1 calc R
C36A C 0.5778(2) 0.5063(2) 0.24502(18) 0.0281(8) Uani 1 1 d .
H36A H 0.6415 0.4853 0.2207 0.034 Uiso 1 1 calc R
N2S N 0.4718(2) 0.25678(18) 0.29513(15) 0.0294(7) Uani 1 1 d .
C37A C 0.5063(2) 0.5367(2) 0.21637(17) 0.0231(8) Uani 1 1 d .
C26A C 0.3249(2) 0.6599(2) 0.39400(17) 0.0241(8) Uani 1 1 d .
C31A C 0.3838(2) 0.7286(2) 0.35860(18) 0.0295(8) Uani 1 1 d .
H31A H 0.4504 0.7154 0.3352 0.035 Uiso 1 1 calc R
C30A C 0.3486(2) 0.8156(2) 0.35637(18) 0.0288(8) Uani 1 1 d .
H30A H 0.3906 0.8614 0.3320 0.035 Uiso 1 1 calc R
C4A C 0.3400(2) 0.3804(2) 0.12883(17) 0.0257(8) Uani 1 1 d .
C27A C 0.2277(2) 0.6816(2) 0.42759(17) 0.0273(8) Uani 1 1 d .
H27A H 0.1856 0.6363 0.4527 0.033 Uiso 1 1 calc R
C5A C 0.2381(2) 0.3465(2) 0.15000(18) 0.0285(8) Uani 1 1 d .
C1A C 0.4612(2) 0.4690(2) 0.12485(17) 0.0237(8) Uani 1 1 d .
C14A C 0.2032(2) 0.3153(2) 0.22600(19) 0.0279(8) Uani 1 1 d .
C17A C 0.1394(2) 0.3296(2) 0.34099(18) 0.0254(8) Uani 1 1 d .
C29A C 0.2508(2) 0.8355(2) 0.39016(18) 0.0250(8) Uani 1 1 d .
C28A C 0.1916(2) 0.7678(2) 0.42489(18) 0.0279(8) Uani 1 1 d .
H28A H 0.1247 0.7807 0.4474 0.033 Uiso 1 1 calc R
C18A C 0.0960(2) 0.3764(2) 0.40655(17) 0.0265(8) Uani 1 1 d .
C15A C 0.1964(2) 0.2325(2) 0.2596(2) 0.0337(9) Uani 1 1 d .
H15A H 0.2149 0.1784 0.2385 0.040 Uiso 1 1 calc R
C40A C 0.4532(2) 0.6334(2) 0.12624(18) 0.0311(9) Uani 1 1 d .
H40A H 0.3843 0.6312 0.1536 0.047 Uiso 1 1 calc R
H40B H 0.4591 0.6402 0.0770 0.047 Uiso 1 1 calc R
H40C H 0.4818 0.6837 0.1380 0.047 Uiso 1 1 calc R
C20A C 0.0260(2) 0.4537(2) 0.39545(18) 0.0317(9) Uani 1 1 d .
H20A H -0.0027 0.4820 0.4386 0.048 Uiso 1 1 calc R
H20B H -0.0257 0.4310 0.3812 0.048 Uiso 1 1 calc R
H20C H 0.0620 0.4971 0.3594 0.048 Uiso 1 1 calc R
C6A C 0.1659(2) 0.4173(2) 0.13239(18) 0.0293(8) Uani 1 1 d .
C22A C 0.2062(3) 0.3815(2) 0.48588(19) 0.0334(9) Uani 1 1 d .
H22A H 0.1805 0.3344 0.5195 0.040 Uiso 1 1 calc R
C2A C 0.4987(2) 0.4079(2) 0.07815(18) 0.0313(9) Uani 1 1 d .
H2A H 0.5641 0.4035 0.0489 0.038 Uiso 1 1 calc R
C33A C 0.4274(2) 0.5681(2) 0.45356(18) 0.0317(9) Uani 1 1 d .
H33A H 0.4584 0.5095 0.4593 0.048 Uiso 1 1 calc R
H33B H 0.3819 0.5833 0.4980 0.048 Uiso 1 1 calc R
H33C H 0.4774 0.6123 0.4369 0.048 Uiso 1 1 calc R
C3A C 0.4232(2) 0.3521(2) 0.08089(18) 0.0310(9) Uani 1 1 d .
H3A H 0.4292 0.3033 0.0540 0.037 Uiso 1 1 calc R
C13A C 0.2405(3) 0.2664(2) 0.10792(19) 0.0380(10) Uani 1 1 d .
H13A H 0.2872 0.2206 0.1169 0.057 Uiso 1 1 calc R
H13B H 0.2602 0.2859 0.0585 0.057 Uiso 1 1 calc R
H13C H 0.1757 0.2422 0.1217 0.057 Uiso 1 1 calc R
C16A C 0.1572(2) 0.2412(2) 0.3310(2) 0.0338(9) Uani 1 1 d .
H16A H 0.1452 0.1939 0.3664 0.041 Uiso 1 1 calc R
C19A C 0.0371(3) 0.3103(2) 0.46301(18) 0.0356(9) Uani 1 1 d .
H19A H 0.0802 0.2608 0.4716 0.053 Uiso 1 1 calc R
H19B H -0.0140 0.2879 0.4480 0.053 Uiso 1 1 calc R
H19C H 0.0075 0.3398 0.5056 0.053 Uiso 1 1 calc R
C5S C 0.3929(3) 0.3272(2) 0.3135(2) 0.0433(11) Uani 1 1 d .
H5S1 H 0.4196 0.3851 0.2945 0.065 Uiso 1 1 calc R
H5S2 H 0.3660 0.3265 0.3639 0.065 Uiso 1 1 calc R
H5S3 H 0.3413 0.3162 0.2941 0.065 Uiso 1 1 calc R
O1A O -0.0295(2) 0.59526(19) 0.07011(17) 0.0624(9) Uani 1 1 d .
C23A C 0.2833(3) 0.4345(2) 0.48467(19) 0.0345(9) Uani 1 1 d .
H23A H 0.3184 0.4292 0.5172 0.041 Uiso 1 1 calc R
C39A C 0.6134(2) 0.5490(2) 0.09468(19) 0.0352(9) Uani 1 1 d .
H39A H 0.6448 0.5991 0.1043 0.053 Uiso 1 1 calc R
H39B H 0.6143 0.5559 0.0464 0.053 Uiso 1 1 calc R
H39C H 0.6487 0.4937 0.1031 0.053 Uiso 1 1 calc R
C8A C 0.1267(3) 0.5549(3) 0.0749(2) 0.0463(11) Uani 1 1 d .
H8A H 0.1472 0.6093 0.0490 0.056 Uiso 1 1 calc R
C32A C 0.2699(3) 0.9919(2) 0.3655(2) 0.0432(11) Uani 1 1 d .
H32A H 0.3150 0.9917 0.3926 0.065 Uiso 1 1 calc R
H32B H 0.2306 1.0476 0.3697 0.065 Uiso 1 1 calc R
H32C H 0.3068 0.9863 0.3169 0.065 Uiso 1 1 calc R
C7A C 0.1936(3) 0.4969(3) 0.0933(2) 0.0397(10) Uani 1 1 d .
H7A H 0.2601 0.5115 0.0790 0.048 Uiso 1 1 calc R
C11A C 0.0676(3) 0.3993(3) 0.1525(2) 0.0390(10) Uani 1 1 d .
H11A H 0.0462 0.3463 0.1804 0.047 Uiso 1 1 calc R
C10A C -0.0005(3) 0.4568(3) 0.1330(2) 0.0431(11) Uani 1 1 d .
H10A H -0.0670 0.4424 0.1464 0.052 Uiso 1 1 calc R
C4S C 0.8896(3) 0.8173(2) 0.2844(2) 0.0453(11) Uani 1 1 d .
H4S1 H 0.9192 0.8752 0.2740 0.068 Uiso 1 1 calc R
H4S2 H 0.8428 0.8141 0.3309 0.068 Uiso 1 1 calc R
H4S3 H 0.8561 0.8095 0.2507 0.068 Uiso 1 1 calc R
C9A C 0.0301(3) 0.5347(3) 0.0939(2) 0.0440(11) Uani 1 1 d .
C7S C 0.4317(3) 0.1679(3) 0.3209(2) 0.0587(13) Uani 1 1 d .
H7S1 H 0.3802 0.1587 0.3010 0.088 Uiso 1 1 calc R
H7S2 H 0.4047 0.1644 0.3714 0.088 Uiso 1 1 calc R
H7S3 H 0.4837 0.1221 0.3074 0.088 Uiso 1 1 calc R
C12A C -0.1232(3) 0.5664(3) 0.0740(3) 0.0655(14) Uani 1 1 d .
H12A H -0.1160 0.5076 0.0569 0.098 Uiso 1 1 calc R
H12B H -0.1524 0.6083 0.0457 0.098 Uiso 1 1 calc R
H12C H -0.1652 0.5637 0.1221 0.098 Uiso 1 1 calc R
C2S C 1.0382(3) 0.7505(3) 0.2106(2) 0.0676(15) Uani 1 1 d .
H2S1 H 1.0059 0.7389 0.1770 0.101 Uiso 1 1 calc R
H2S2 H 1.0912 0.7061 0.2092 0.101 Uiso 1 1 calc R
H2S3 H 1.0647 0.8097 0.1992 0.101 Uiso 1 1 calc R
C1S C 1.0175(3) 0.7571(3) 0.3321(2) 0.0606(13) Uani 1 1 d .
H1S1 H 1.0683 0.7101 0.3296 0.091 Uiso 1 1 calc R
H1S2 H 0.9703 0.7535 0.3786 0.091 Uiso 1 1 calc R
H1S3 H 1.0470 0.8149 0.3222 0.091 Uiso 1 1 calc R
C6S C 0.5487(3) 0.2702(3) 0.3271(2) 0.0529(12) Uani 1 1 d .
H6S1 H 0.5993 0.2228 0.3157 0.079 Uiso 1 1 calc R
H6S2 H 0.5198 0.2690 0.3773 0.079 Uiso 1 1 calc R
H6S3 H 0.5776 0.3275 0.3091 0.079 Uiso 1 1 calc R
C8S C 0.5146(3) 0.2599(3) 0.2196(2) 0.0611(14) Uani 1 1 d .
H8S1 H 0.4646 0.2488 0.1988 0.092 Uiso 1 1 calc R
H8S2 H 0.5674 0.2145 0.2076 0.092 Uiso 1 1 calc R
H8S3 H 0.5405 0.3185 0.2019 0.092 Uiso 1 1 calc R
C3S C 0.9236(4) 0.6582(3) 0.2954(3) 0.0853(18) Uani 1 1 d .
H3S1 H 0.8908 0.6502 0.2614 0.128 Uiso 1 1 calc R
H3S2 H 0.8762 0.6545 0.3418 0.128 Uiso 1 1 calc R
H3S3 H 0.9748 0.6117 0.2931 0.128 Uiso 1 1 calc R
Cl1B Cl 0.70619(6) 0.08697(5) 0.25197(4) 0.0285(2) Uani 1 1 d .
N2B N 0.93701(19) 0.04554(17) 0.25422(13) 0.0239(6) Uani 1 1 d .
H2nb H 0.8776 0.0620 0.2540 0.029 Uiso 1 1 calc R
O1B O 0.72458(17) 0.40392(16) 0.36895(14) 0.0400(7) Uani 1 1 d .
N4B N 0.66295(18) -0.12374(18) 0.27850(14) 0.0252(7) Uani 1 1 d .
H4B H 0.6677 -0.0659 0.2712 0.030 Uiso 1 1 calc R
N3B N 0.84758(19) -0.04639(17) 0.14368(14) 0.0254(7) Uani 1 1 d .
H3nb H 0.8082 -0.0065 0.1680 0.030 Uiso 1 1 calc R
N1B N 0.74921(19) -0.02536(17) 0.38859(14) 0.0245(7) Uani 1 1 d .
H1B H 0.7363 0.0087 0.3548 0.029 Uiso 1 1 calc R
C5B C 0.8991(2) 0.0560(2) 0.38316(17) 0.0254(8) Uani 1 1 d .
C7B C 0.7584(3) 0.1718(2) 0.42113(18) 0.0301(9) Uani 1 1 d .
H7B H 0.7224 0.1282 0.4540 0.036 Uiso 1 1 calc R
C20 C 0.6811(2) -0.1808(2) 0.22728(18) 0.0254(8) Uani 1 1 d .
O2B O 0.45057(18) 0.10707(17) 0.07286(14) 0.0430(7) Uani 1 1 d .
C8B C 0.7186(3) 0.2567(2) 0.41725(18) 0.0304(9) Uani 1 1 d .
H8B H 0.6554 0.2709 0.4470 0.036 Uiso 1 1 calc R
C17B C 1.0127(2) 0.0276(2) 0.19664(17) 0.0243(8) Uani 1 1 d .
C13B C 0.9607(3) 0.0581(2) 0.43199(18) 0.0331(9) Uani 1 1 d .
H13D H 0.9179 0.0680 0.4786 0.050 Uiso 1 1 calc R
H13E H 1.0061 0.1062 0.4153 0.050 Uiso 1 1 calc R
H13F H 0.9973 0.0015 0.4332 0.050 Uiso 1 1 calc R
C4B C 0.8261(2) -0.0156(2) 0.41301(17) 0.0265(8) Uani 1 1 d .
C6B C 0.8502(2) 0.1488(2) 0.37786(18) 0.0254(8) Uani 1 1 d .
C32 C 0.6388(2) -0.2572(2) 0.33180(19) 0.0302(9) Uani 1 1 d .
H32 H 0.6243 -0.3050 0.3666 0.036 Uiso 1 1 calc R
C30B C 0.6155(3) 0.0450(2) 0.05310(19) 0.0342(9) Uani 1 1 d .
H30B H 0.6397 0.0823 0.0119 0.041 Uiso 1 1 calc R
C24B C 0.8186(2) -0.1240(2) 0.12789(17) 0.0240(8) Uani 1 1 d .
C14B C 0.9663(2) 0.0343(2) 0.31263(17) 0.0244(8) Uani 1 1 d .
C9B C 0.7703(3) 0.3212(2) 0.37015(19) 0.0300(9) Uani 1 1 d .
C23B C 0.9007(2) -0.1681(2) 0.09081(17) 0.0279(8) Uani 1 1 d .
H23B H 0.9032 -0.2239 0.0729 0.033 Uiso 1 1 calc R
C11B C 0.9014(2) 0.2151(2) 0.33185(18) 0.0295(8) Uani 1 1 d .
H11B H 0.9651 0.2013 0.3028 0.035 Uiso 1 1 calc R
C22B C 0.9810(2) -0.1168(2) 0.08361(17) 0.0284(8) Uani 1 1 d .
H22B H 1.0471 -0.1322 0.0605 0.034 Uiso 1 1 calc R
C45 C 0.6666(2) -0.2646(2) 0.25979(19) 0.0297(9) Uani 1 1 d .
H45 H 0.6739 -0.3180 0.2379 0.036 Uiso 1 1 calc R
C10B C 0.8625(3) 0.3006(2) 0.32683(19) 0.0322(9) Uani 1 1 d .
H10B H 0.8985 0.3445 0.2942 0.039 Uiso 1 1 calc R
C25B C 0.7128(2) -0.1489(2) 0.15148(17) 0.0261(8) Uani 1 1 d .
C31B C 0.6772(3) -0.0158(2) 0.07492(18) 0.0328(9) Uani 1 1 d .
H31B H 0.7439 -0.0193 0.0481 0.039 Uiso 1 1 calc R
C15B C 1.0622(3) 0.0062(2) 0.29170(19) 0.0332(9) Uani 1 1 d .
H15B H 1.1021 -0.0083 0.3206 0.040 Uiso 1 1 calc R
C52 C 0.6363(2) -0.1698(2) 0.34286(18) 0.0259(8) Uani 1 1 d .
C26B C 0.6457(2) -0.0723(2) 0.13480(18) 0.0270(8) Uani 1 1 d .
C1B C 0.6953(2) -0.0961(2) 0.42461(17) 0.0271(8) Uani 1 1 d .
C18B C 1.0021(2) 0.0363(2) 0.12549(17) 0.0259(8) Uani 1 1 d .
C27B C 0.5481(2) -0.0625(2) 0.17339(19) 0.0321(9) Uani 1 1 d .
H27B H 0.5238 -0.0989 0.2151 0.038 Uiso 1 1 calc R
C33B C 0.7041(3) -0.2259(2) 0.11044(18) 0.0344(9) Uani 1 1 d .
H33D H 0.7437 -0.2773 0.1208 0.052 Uiso 1 1 calc R
H33E H 0.7273 -0.2076 0.0609 0.052 Uiso 1 1 calc R
H33F H 0.6360 -0.2417 0.1235 0.052 Uiso 1 1 calc R
C21B C 0.9472(2) -0.0403(2) 0.11592(17) 0.0243(8) Uani 1 1 d .
C20B C 1.1035(2) 0.0348(2) 0.07196(18) 0.0356(9) Uani 1 1 d .
H20D H 1.1387 0.0856 0.0760 0.053 Uiso 1 1 calc R
H20E H 1.0971 0.0380 0.0255 0.053 Uiso 1 1 calc R
H20F H 1.1394 -0.0202 0.0802 0.053 Uiso 1 1 calc R
C28B C 0.4856(3) -0.0008(2) 0.15227(19) 0.0362(9) Uani 1 1 d .
H28B H 0.4197 0.0053 0.1802 0.043 Uiso 1 1 calc R
C19B C 0.9497(2) 0.1258(2) 0.11332(18) 0.0327(9) Uani 1 1 d .
H19D H 0.8836 0.1273 0.1458 0.049 Uiso 1 1 calc R
H19E H 0.9467 0.1327 0.0659 0.049 Uiso 1 1 calc R
H19F H 0.9857 0.1742 0.1206 0.049 Uiso 1 1 calc R
C34B C 0.6068(2) -0.1235(2) 0.40871(18) 0.0278(8) Uani 1 1 d .
C29B C 0.5183(3) 0.0515(2) 0.09125(19) 0.0330(9) Uani 1 1 d .
C36B C 0.5397(2) -0.0414(2) 0.40235(18) 0.0335(9) Uani 1 1 d .
H36B H 0.5742 -0.0005 0.3635 0.050 Uiso 1 1 calc R
H36C H 0.5213 -0.0115 0.4451 0.050 Uiso 1 1 calc R
H36D H 0.4810 -0.0600 0.3944 0.050 Uiso 1 1 calc R
C16B C 1.0912(2) 0.0026(2) 0.21894(19) 0.0326(9) Uani 1 1 d .
H16B H 1.1544 -0.0142 0.1906 0.039 Uiso 1 1 calc R
C32B C 0.4784(3) 0.1451(3) 0.0030(2) 0.0459(11) Uani 1 1 d .
H32D H 0.5266 0.1898 -0.0031 0.069 Uiso 1 1 calc R
H32E H 0.4211 0.1730 -0.0076 0.069 Uiso 1 1 calc R
H32F H 0.5067 0.0986 -0.0282 0.069 Uiso 1 1 calc R
C2B C 0.7397(3) -0.1324(2) 0.47165(19) 0.0341(9) Uani 1 1 d .
H2B H 0.7198 -0.1828 0.5033 0.041 Uiso 1 1 calc R
C3B C 0.8209(3) -0.0811(2) 0.46464(18) 0.0332(9) Uani 1 1 d .
H3B H 0.8643 -0.0908 0.4914 0.040 Uiso 1 1 calc R
C12B C 0.7793(3) 0.4722(2) 0.3235(2) 0.0512(12) Uani 1 1 d .
H12D H 0.8390 0.4789 0.3349 0.077 Uiso 1 1 calc R
H12E H 0.7404 0.5280 0.3285 0.077 Uiso 1 1 calc R
H12F H 0.7960 0.4565 0.2757 0.077 Uiso 1 1 calc R
C35B C 0.5500(3) -0.1871(2) 0.46835(19) 0.0398(10) Uani 1 1 d .
H35B H 0.4928 -0.2057 0.4583 0.060 Uiso 1 1 calc R
H35C H 0.5290 -0.1572 0.5111 0.060 Uiso 1 1 calc R
H35D H 0.5917 -0.2393 0.4737 0.060 Uiso 1 1 calc R
C1D C 0.2754(3) 0.8104(3) 0.1401(3) 0.0504(12) Uani 1 1 d .
C2D C 0.2931(3) 0.8139(3) 0.2058(2) 0.0552(12) Uani 1 1 d .
H2D1 H 0.2524 0.8618 0.2306 0.083 Uiso 1 1 calc R
H2D2 H 0.3618 0.8249 0.1976 0.083 Uiso 1 1 calc R
H2D3 H 0.2772 0.7574 0.2335 0.083 Uiso 1 1 calc R
N1D N 0.2607(3) 0.8084(3) 0.0894(2) 0.0773(14) Uani 1 1 d .
C1C C 0.7602(3) 0.3041(3) 0.1183(3) 0.0605(14) Uani 1 1 d .
C2C C 0.7390(4) 0.2379(3) 0.0791(3) 0.0744(16) Uani 1 1 d .
H2C1 H 0.7274 0.1814 0.1075 0.112 Uiso 1 1 calc R
H2C2 H 0.7943 0.2303 0.0374 0.112 Uiso 1 1 calc R
H2C3 H 0.6808 0.2574 0.0659 0.112 Uiso 1 1 calc R
N1C N 0.7744(3) 0.3549(3) 0.1490(3) 0.0875(16) Uani 1 1 d .

loop_
_atom_site_aniso_label
_atom_site_aniso_U_11
_atom_site_aniso_U_22
_atom_site_aniso_U_33
_atom_site_aniso_U_23
_atom_site_aniso_U_13
_atom_site_aniso_U_12
Cl1A 0.0220(4) 0.0234(5) 0.0345(5) -0.0004(4) -0.0077(4) 0.0037(3)
O2A 0.0249(14) 0.0228(14) 0.0530(17) -0.0006(12) -0.0094(12) 0.0028(11)
N4A 0.0160(14) 0.0221(16) 0.0308(17) -0.0021(13) -0.0095(13) 0.0048(12)
N1A 0.0218(15) 0.0278(17) 0.0266(16) -0.0101(13) -0.0003(13) -0.0009(13)
N3A 0.0212(15) 0.0215(16) 0.0269(16) 0.0017(13) -0.0076(13) 0.0008(12)
C34A 0.0206(18) 0.0251(19) 0.031(2) -0.0040(16) -0.0091(16) -0.0006(15)
C25A 0.0234(18) 0.0231(19) 0.029(2) -0.0022(16) -0.0103(16) 0.0027(15)
N1S 0.0255(16) 0.0265(17) 0.0402(19) 0.0008(15) -0.0110(15) 0.0030(13)
N2A 0.0251(16) 0.0174(16) 0.0305(17) -0.0017(13) -0.0068(13) -0.0015(12)
C24A 0.0233(18) 0.0233(19) 0.029(2) -0.0015(16) -0.0100(16) -0.0012(15)
C38A 0.0170(17) 0.026(2) 0.031(2) -0.0053(16) -0.0009(15) 0.0003(15)
C21A 0.0215(18) 0.0228(19) 0.027(2) 0.0012(16) -0.0053(15) -0.0007(15)
C35A 0.0220(18) 0.029(2) 0.036(2) -0.0045(17) -0.0122(17) 0.0047(15)
C36A 0.0199(18) 0.028(2) 0.036(2) -0.0093(17) -0.0070(16) 0.0053(15)
N2S 0.0246(16) 0.0234(17) 0.0392(19) -0.0012(14) -0.0095(14) 0.0023(13)
C37A 0.0186(17) 0.0199(18) 0.028(2) -0.0042(15) -0.0028(15) -0.0013(14)
C26A 0.0217(18) 0.027(2) 0.0251(19) -0.0052(16) -0.0076(15) -0.0019(15)
C31A 0.0197(18) 0.029(2) 0.037(2) -0.0062(17) -0.0055(16) 0.0022(16)
C30A 0.0240(19) 0.025(2) 0.035(2) -0.0012(17) -0.0052(16) -0.0030(15)
C4A 0.0241(19) 0.0228(19) 0.030(2) -0.0056(16) -0.0073(16) -0.0007(15)
C27A 0.0247(19) 0.023(2) 0.032(2) 0.0003(16) -0.0062(16) -0.0028(15)
C5A 0.0220(18) 0.028(2) 0.035(2) -0.0108(17) -0.0057(16) -0.0021(15)
C1A 0.0210(18) 0.0245(19) 0.0225(19) -0.0015(15) -0.0030(15) 0.0003(15)
C14A 0.0169(17) 0.028(2) 0.038(2) -0.0103(18) -0.0055(16) -0.0010(15)
C17A 0.0179(17) 0.023(2) 0.032(2) 0.0012(17) -0.0051(16) -0.0022(15)
C29A 0.0268(19) 0.0191(19) 0.031(2) -0.0042(16) -0.0117(16) 0.0020(15)
C28A 0.0182(18) 0.027(2) 0.035(2) -0.0044(17) -0.0030(16) 0.0023(15)
C18A 0.0210(18) 0.027(2) 0.027(2) 0.0028(16) -0.0020(16) -0.0017(15)
C15A 0.028(2) 0.021(2) 0.048(3) -0.0083(18) -0.0028(18) -0.0014(16)
C40A 0.031(2) 0.026(2) 0.032(2) -0.0022(17) -0.0051(17) 0.0004(16)
C20A 0.0223(19) 0.035(2) 0.035(2) -0.0047(18) -0.0046(16) 0.0015(16)
C6A 0.0258(19) 0.032(2) 0.030(2) -0.0106(17) -0.0075(17) -0.0003(16)
C22A 0.036(2) 0.026(2) 0.033(2) 0.0098(17) -0.0069(18) -0.0064(17)
C2A 0.0232(19) 0.033(2) 0.032(2) -0.0086(18) 0.0010(16) 0.0019(16)
C33A 0.029(2) 0.038(2) 0.034(2) -0.0052(18) -0.0163(17) 0.0002(17)
C3A 0.027(2) 0.032(2) 0.033(2) -0.0158(18) -0.0039(17) 0.0014(16)
C13A 0.036(2) 0.036(2) 0.046(2) -0.021(2) -0.0122(19) -0.0027(18)
C16A 0.028(2) 0.024(2) 0.045(2) 0.0022(18) -0.0058(18) -0.0016(16)
C19A 0.029(2) 0.034(2) 0.037(2) 0.0012(18) 0.0000(17) -0.0081(17)
C5S 0.028(2) 0.032(2) 0.068(3) -0.010(2) -0.014(2) 0.0107(17)
O1A 0.0475(19) 0.052(2) 0.099(3) -0.0034(18) -0.0419(19) 0.0091(15)
C23A 0.037(2) 0.034(2) 0.035(2) 0.0051(18) -0.0184(18) -0.0038(18)
C39A 0.0214(19) 0.035(2) 0.043(2) -0.0054(19) 0.0002(17) -0.0045(16)
C8A 0.046(3) 0.038(3) 0.060(3) 0.006(2) -0.026(2) -0.005(2)
C32A 0.032(2) 0.025(2) 0.072(3) -0.001(2) -0.015(2) -0.0051(17)
C7A 0.030(2) 0.044(3) 0.048(3) -0.003(2) -0.0151(19) -0.0041(19)
C11A 0.029(2) 0.042(2) 0.044(2) -0.005(2) -0.0077(19) -0.0057(18)
C10A 0.024(2) 0.047(3) 0.058(3) -0.010(2) -0.013(2) 0.0039(19)
C4S 0.028(2) 0.034(2) 0.073(3) -0.006(2) -0.018(2) 0.0154(18)
C9A 0.040(3) 0.040(3) 0.059(3) -0.012(2) -0.026(2) 0.014(2)
C7S 0.053(3) 0.030(3) 0.088(4) 0.008(2) -0.018(3) -0.004(2)
C12A 0.044(3) 0.067(3) 0.098(4) -0.016(3) -0.039(3) 0.013(2)
C2S 0.055(3) 0.086(4) 0.044(3) 0.014(3) -0.003(2) 0.030(3)
C1S 0.057(3) 0.070(3) 0.061(3) -0.019(3) -0.029(3) 0.022(3)
C6S 0.043(3) 0.046(3) 0.080(3) -0.020(2) -0.032(2) 0.012(2)
C8S 0.062(3) 0.076(4) 0.036(3) -0.004(2) -0.007(2) 0.022(3)
C3S 0.069(4) 0.032(3) 0.157(6) -0.001(3) -0.037(4) -0.011(3)
Cl1B 0.0251(5) 0.0250(5) 0.0330(5) -0.0025(4) -0.0069(4) 0.0050(4)
N2B 0.0179(15) 0.0285(17) 0.0260(16) -0.0007(13) -0.0087(13) 0.0011(12)
O1B 0.0337(15) 0.0247(15) 0.0567(18) 0.0020(13) -0.0094(13) 0.0028(12)
N4B 0.0240(15) 0.0221(16) 0.0278(17) -0.0014(13) -0.0055(13) -0.0027(12)
N3B 0.0198(15) 0.0252(17) 0.0283(17) -0.0071(13) -0.0032(13) 0.0049(12)
N1B 0.0237(15) 0.0235(16) 0.0262(16) 0.0003(13) -0.0085(13) -0.0002(13)
C5B 0.0232(18) 0.028(2) 0.026(2) -0.0041(16) -0.0095(16) -0.0012(15)
C7B 0.032(2) 0.030(2) 0.027(2) -0.0044(17) -0.0063(17) -0.0051(17)
C20 0.0186(18) 0.026(2) 0.031(2) -0.0072(17) -0.0050(15) -0.0023(15)
O2B 0.0356(16) 0.0467(18) 0.0462(18) -0.0025(14) -0.0155(13) 0.0139(13)
C8B 0.027(2) 0.028(2) 0.033(2) -0.0041(17) -0.0045(17) -0.0021(16)
C17B 0.0172(17) 0.0259(19) 0.028(2) -0.0029(16) -0.0042(15) -0.0016(14)
C13B 0.035(2) 0.036(2) 0.035(2) -0.0035(18) -0.0211(18) -0.0017(17)
C4B 0.028(2) 0.026(2) 0.026(2) -0.0020(16) -0.0099(16) 0.0015(16)
C6B 0.0237(19) 0.025(2) 0.030(2) -0.0038(16) -0.0122(16) -0.0020(15)
C32 0.0239(19) 0.025(2) 0.039(2) 0.0035(17) -0.0062(17) -0.0059(16)
C30B 0.029(2) 0.034(2) 0.036(2) 0.0045(18) -0.0065(18) 0.0004(17)
C24B 0.0230(18) 0.027(2) 0.0222(19) -0.0022(16) -0.0066(15) -0.0022(15)
C14B 0.0260(19) 0.0211(19) 0.029(2) -0.0002(16) -0.0128(16) 0.0014(15)
C9B 0.031(2) 0.027(2) 0.035(2) -0.0057(17) -0.0136(18) 0.0028(16)
C23B 0.0255(19) 0.030(2) 0.026(2) -0.0095(16) -0.0048(16) 0.0057(16)
C11B 0.0228(19) 0.027(2) 0.038(2) -0.0028(17) -0.0070(17) -0.0014(16)
C22B 0.0229(19) 0.033(2) 0.028(2) -0.0054(17) -0.0069(16) 0.0077(16)
C45 0.0230(19) 0.023(2) 0.040(2) -0.0079(17) -0.0026(17) -0.0019(15)
C10B 0.031(2) 0.025(2) 0.038(2) 0.0016(17) -0.0064(18) -0.0057(16)
C25B 0.0225(18) 0.028(2) 0.027(2) -0.0048(16) -0.0054(15) -0.0031(15)
C31B 0.025(2) 0.040(2) 0.030(2) 0.0000(18) -0.0036(17) -0.0026(17)
C15B 0.031(2) 0.034(2) 0.039(2) -0.0051(18) -0.0166(18) 0.0034(17)
C52 0.0203(18) 0.027(2) 0.028(2) -0.0008(17) -0.0034(15) -0.0022(15)
C26B 0.0232(19) 0.033(2) 0.027(2) -0.0109(17) -0.0086(16) -0.0007(16)
C1B 0.029(2) 0.026(2) 0.024(2) -0.0002(16) -0.0052(16) -0.0013(16)
C18B 0.0218(18) 0.028(2) 0.0241(19) 0.0013(16) -0.0025(15) -0.0020(15)
C27B 0.0235(19) 0.039(2) 0.031(2) -0.0038(18) -0.0051(17) -0.0019(17)
C33B 0.033(2) 0.036(2) 0.036(2) -0.0100(18) -0.0116(18) 0.0009(17)
C21B 0.0208(18) 0.028(2) 0.0233(19) -0.0033(16) -0.0068(15) 0.0036(15)
C20B 0.0229(19) 0.045(2) 0.033(2) 0.0001(19) -0.0012(17) -0.0027(17)
C28B 0.0220(19) 0.047(3) 0.034(2) -0.012(2) -0.0002(17) 0.0050(18)
C19B 0.032(2) 0.033(2) 0.029(2) 0.0041(17) -0.0067(17) -0.0005(17)
C34B 0.0247(19) 0.026(2) 0.028(2) 0.0001(16) -0.0020(16) -0.0020(15)
C29B 0.030(2) 0.033(2) 0.036(2) -0.0079(18) -0.0096(18) 0.0058(17)
C36B 0.0241(19) 0.043(2) 0.032(2) -0.0078(18) -0.0051(17) -0.0006(17)
C16B 0.0194(18) 0.039(2) 0.037(2) -0.0046(18) -0.0050(17) 0.0037(16)
C32B 0.051(3) 0.044(3) 0.046(3) -0.013(2) -0.022(2) 0.017(2)
C2B 0.043(2) 0.026(2) 0.032(2) 0.0102(17) -0.0125(19) -0.0080(17)
C3B 0.035(2) 0.035(2) 0.033(2) 0.0026(18) -0.0178(18) 0.0000(18)
C12B 0.032(2) 0.027(2) 0.094(4) 0.012(2) -0.023(2) -0.0021(18)
C35B 0.037(2) 0.040(2) 0.037(2) 0.0021(19) -0.0029(19) -0.0130(19)
C1D 0.037(3) 0.044(3) 0.057(3) 0.008(3) 0.000(2) 0.004(2)
C2D 0.047(3) 0.041(3) 0.079(4) -0.001(2) -0.023(3) 0.001(2)
N1D 0.075(3) 0.099(4) 0.050(3) 0.008(3) -0.013(2) 0.000(3)
C1C 0.040(3) 0.047(3) 0.084(4) 0.005(3) -0.010(3) 0.004(2)
C2C 0.070(4) 0.076(4) 0.073(4) -0.003(3) -0.023(3) 0.021(3)
N1C 0.060(3) 0.062(3) 0.136(5) -0.019(3) -0.022(3) 0.000(2)

loop_
_atom_type_symbol
_atom_type_description
_atom_type_scat_dispersion_real
_atom_type_scat_dispersion_imag
_atom_type_scat_source
C C 0.0033 0.0016 'International Tables Vol C Tables 4.2.6.8 and 6.1.1.4'
H H 0.0000 0.0000 'International Tables Vol C Tables 4.2.6.8 and 6.1.1.4'
N N 0.0061 0.0033 'International Tables Vol C Tables 4.2.6.8 and 6.1.1.4'
Cl Cl 0.1484 0.1585 'International Tables Vol C Tables 4.2.6.8 and 6.1.1.4'
O O 0.0106 0.0060 'International Tables Vol C Tables 4.2.6.8 and 6.1.1.4'

loop_
_geom_angle_atom_site_label_1
_geom_angle_atom_site_label_2
_geom_angle_atom_site_label_3
_geom_angle
C29A O2A C32A 117.6(3)
C34A N4A C37A 111.0(3)
C4A N1A C1A 110.3(3)
C21A N3A C24A 110.6(3)
N4A C34A C35A 106.3(3)
N4A C34A C25A 123.3(3)
C35A C34A C25A 130.4(3)
C24A C25A C34A 110.8(3)
C24A C25A C33A 107.3(3)
C34A C25A C33A 108.0(3)
C24A C25A C26A 113.2(3)
C34A C25A C26A 110.1(3)
C33A C25A C26A 107.3(3)
C2S N1S C3S 108.9(4)
C2S N1S C1S 109.6(3)
C3S N1S C1S 109.1(3)
C2S N1S C4S 109.8(3)
C3S N1S C4S 109.9(3)
C1S N1S C4S 109.5(3)
C17A N2A C14A 110.7(3)
C23A C24A N3A 106.5(3)
C23A C24A C25A 130.4(3)
N3A C24A C25A 123.1(3)
C37A C38A C1A 111.6(3)
C37A C38A C39A 109.4(3)
C1A C38A C39A 107.7(3)
C37A C38A C40A 111.1(3)
C1A C38A C40A 108.8(3)
C39A C38A C40A 108.1(3)
C22A C21A N3A 106.8(3)
C22A C21A C18A 130.7(3)
N3A C21A C18A 122.5(3)
C34A C35A C36A 108.5(3)
C37A C36A C35A 107.8(3)
C8S N2S C7S 108.7(3)
C8S N2S C5S 109.5(3)
C7S N2S C5S 110.2(3)
C8S N2S C6S 109.6(3)
C7S N2S C6S 108.6(3)
C5S N2S C6S 110.1(3)
C36A C37A N4A 106.4(3)
C36A C37A C38A 130.4(3)
N4A C37A C38A 123.1(3)
C31A C26A C27A 117.4(3)
C31A C26A C25A 118.8(3)
C27A C26A C25A 123.4(3)
C30A C31A C26A 122.1(3)
C31A C30A C29A 119.4(3)
C3A C4A N1A 106.6(3)
C3A C4A C5A 130.0(3)
N1A C4A C5A 123.5(3)
C28A C27A C26A 120.9(3)
C14A C5A C4A 111.5(3)
C14A C5A C6A 110.3(3)
C4A C5A C6A 111.4(3)
C14A C5A C13A 108.2(3)
C4A C5A C13A 108.0(3)
C6A C5A C13A 107.3(3)
C2A C1A N1A 106.8(3)
C2A C1A C38A 130.9(3)
N1A C1A C38A 122.2(3)
C15A C14A N2A 106.4(3)
C15A C14A C5A 131.7(3)
N2A C14A C5A 121.8(3)
C16A C17A N2A 106.3(3)
C16A C17A C18A 131.0(3)
N2A C17A C18A 122.7(3)
C28A C29A O2A 116.8(3)
C28A C29A C30A 119.0(3)
O2A C29A C30A 124.2(3)
C27A C28A C29A 121.2(3)
C21A C18A C17A 111.0(3)
C21A C18A C19A 108.6(3)
C17A C18A C19A 108.4(3)
C21A C18A C20A 110.3(3)
C17A C18A C20A 110.6(3)
C19A C18A C20A 107.8(3)
C14A C15A C16A 108.2(3)
C7A C6A C11A 117.1(3)
C7A C6A C5A 123.8(3)
C11A C6A C5A 119.0(3)
C21A C22A C23A 108.4(3)
C1A C2A C3A 107.9(3)
C4A C3A C2A 108.3(3)
C17A C16A C15A 108.5(3)
C9A O1A C12A 116.7(3)
C24A C23A C22A 107.7(3)
C7A C8A C9A 120.7(4)
C8A C7A C6A 121.3(4)
C6A C11A C10A 122.1(4)
C9A C10A C11A 118.9(4)
O1A C9A C8A 115.8(4)
O1A C9A C10A 124.2(4)
C8A C9A C10A 119.9(4)
C17B N2B C14B 111.0(3)
C9B O1B C12B 116.9(3)
C20 N4B C52 110.6(3)
C24B N3B C21B 110.4(3)
C4B N1B C1B 110.4(3)
C4B C5B C14B 110.3(3)
C4B C5B C13B 107.8(3)
C14B C5B C13B 108.4(3)
C4B C5B C6B 112.7(3)
C14B C5B C6B 109.9(3)
C13B C5B C6B 107.6(3)
C8B C7B C6B 121.3(3)
C45 C20 N4B 106.6(3)
C45 C20 C25B 131.0(3)
N4B C20 C25B 122.3(3)
C29B O2B C32B 116.2(3)
C7B C8B C9B 120.1(3)
N2B C17B C16B 106.4(3)
N2B C17B C18B 122.5(3)
C16B C17B C18B 131.1(3)
C3B C4B N1B 106.6(3)
C3B C4B C5B 130.6(3)
N1B C4B C5B 122.8(3)
C11B C6B C7B 117.5(3)
C11B C6B C5B 119.7(3)
C7B C6B C5B 122.7(3)
C52 C32 C45 108.6(3)
C31B C30B C29B 120.0(4)
C23B C24B N3B 106.9(3)
C23B C24B C25B 130.7(3)
N3B C24B C25B 122.4(3)
C15B C14B N2B 106.6(3)
C15B C14B C5B 131.0(3)
N2B C14B C5B 122.3(3)
O1B C9B C8B 116.4(3)
O1B C9B C10B 123.6(3)
C8B C9B C10B 120.0(3)
C24B C23B C22B 108.2(3)
C10B C11B C6B 122.2(3)
C21B C22B C23B 108.3(3)
C20 C45 C32 107.7(3)
C11B C10B C9B 118.9(3)
C20 C25B C24B 110.5(3)
C20 C25B C33B 108.0(3)
C24B C25B C33B 108.0(3)
C20 C25B C26B 112.0(3)
C24B C25B C26B 111.8(3)
C33B C25B C26B 106.4(3)
C30B C31B C26B 122.5(3)
C14B C15B C16B 107.6(3)
C32 C52 N4B 106.4(3)
C32 C52 C34B 131.4(3)
N4B C52 C34B 122.1(3)
C27B C26B C31B 116.4(3)
C27B C26B C25B 122.3(3)
C31B C26B C25B 120.8(3)
C2B C1B N1B 106.8(3)
C2B C1B C34B 130.8(3)
N1B C1B C34B 122.4(3)
C17B C18B C21B 110.6(3)
C17B C18B C20B 109.1(3)
C21B C18B C20B 108.5(3)
C17B C18B C19B 109.8(3)
C21B C18B C19B 110.7(3)
C20B C18B C19B 108.0(3)
C28B C27B C26B 121.5(4)
C22B C21B N3B 106.2(3)
C22B C21B C18B 130.3(3)
N3B C21B C18B 123.4(3)
C29B C28B C27B 120.6(3)
C52 C34B C1B 110.9(3)
C52 C34B C35B 108.8(3)
C1B C34B C35B 108.9(3)
C52 C34B C36B 110.0(3)
C1B C34B C36B 110.0(3)
C35B C34B C36B 108.2(3)
O2B C29B C28B 116.5(3)
O2B C29B C30B 124.5(4)
C28B C29B C30B 118.9(3)
C17B C16B C15B 108.4(3)
C1B C2B C3B 107.7(3)
C4B C3B C2B 108.4(3)
N1D C1D C2D 179.1(5)
N1C C1C C2C 178.5(6)

loop_
_geom_bond_atom_site_label_1
_geom_bond_atom_site_label_2
_geom_bond_distance
O2A C29A 1.380(4)
O2A C32A 1.420(4)
N4A C34A 1.373(4)
N4A C37A 1.383(4)
N1A C4A 1.375(4)
N1A C1A 1.385(4)
N3A C21A 1.376(4)
N3A C24A 1.380(4)
C34A C35A 1.374(4)
C34A C25A 1.520(5)
C25A C24A 1.519(5)
C25A C33A 1.533(4)
C25A C26A 1.541(4)
N1S C2S 1.475(5)
N1S C3S 1.478(5)
N1S C1S 1.489(5)
N1S C4S 1.494(4)
N2A C17A 1.373(4)
N2A C14A 1.385(4)
C24A C23A 1.376(5)
C38A C37A 1.502(5)
C38A C1A 1.519(4)
C38A C39A 1.541(4)
C38A C40A 1.547(4)
C21A C22A 1.365(5)
C21A C18A 1.517(5)
C35A C36A 1.416(5)
C36A C37A 1.374(4)
N2S C8S 1.471(5)
N2S C7S 1.488(4)
N2S C5S 1.492(4)
N2S C6S 1.494(4)
C26A C31A 1.389(4)
C26A C27A 1.392(4)
C31A C30A 1.384(4)
C30A C29A 1.394(4)
C4A C3A 1.367(4)
C4A C5A 1.516(4)
C27A C28A 1.376(4)
C5A C14A 1.513(5)
C5A C6A 1.541(5)
C5A C13A 1.553(4)
C1A C2A 1.360(4)
C14A C15A 1.365(5)
C17A C16A 1.372(4)
C17A C18A 1.517(5)
C29A C28A 1.377(5)
C18A C19A 1.530(4)
C18A C20A 1.541(4)
C15A C16A 1.408(5)
C6A C7A 1.391(5)
C6A C11A 1.393(5)
C22A C23A 1.417(5)
C2A C3A 1.418(5)
O1A C9A 1.374(4)
O1A C12A 1.433(5)
C8A C7A 1.377(5)
C8A C9A 1.378(5)
C11A C10A 1.396(5)
C10A C9A 1.378(5)
N2B C17B 1.370(4)
N2B C14B 1.380(4)
O1B C9B 1.379(4)
O1B C12B 1.424(4)
N4B C20 1.378(4)
N4B C52 1.380(4)
N3B C24B 1.381(4)
N3B C21B 1.382(4)
N1B C4B 1.379(4)
N1B C1B 1.381(4)
C5B C4B 1.517(5)
C5B C14B 1.519(5)
C5B C13B 1.538(4)
C5B C6B 1.541(4)
C7B C8B 1.380(5)
C7B C6B 1.390(4)
C20 C45 1.374(4)
C20 C25B 1.511(5)
O2B C29B 1.365(4)
O2B C32B 1.429(4)
C8B C9B 1.382(5)
C17B C16B 1.370(4)
C17B C18B 1.503(4)
C4B C3B 1.363(4)
C6B C11B 1.388(4)
C32 C52 1.364(4)
C32 C45 1.415(5)
C30B C31B 1.379(5)
C30B C29B 1.382(5)
C24B C23B 1.364(4)
C24B C25B 1.520(4)
C14B C15B 1.369(4)
C9B C10B 1.386(5)
C23B C22B 1.410(5)
C11B C10B 1.385(4)
C22B C21B 1.378(4)
C25B C33B 1.541(4)
C25B C26B 1.542(5)
C31B C26B 1.392(5)
C15B C16B 1.420(5)
C52 C34B 1.511(5)
C26B C27B 1.391(4)
C1B C2B 1.368(5)
C1B C34B 1.514(5)
C18B C21B 1.517(5)
C18B C20B 1.532(4)
C18B C19B 1.545(4)
C27B C28B 1.388(5)
C28B C29B 1.377(5)
C34B C35B 1.532(5)
C34B C36B 1.546(5)
C2B C3B 1.420(5)
C1D N1D 1.125(6)
C1D C2D 1.453(6)
C1C N1C 1.112(6)
C1C C2C 1.455(7)

loop_
_geom_torsion_atom_site_label_1
_geom_torsion_atom_site_label_2
_geom_torsion_atom_site_label_3
_geom_torsion_atom_site_label_4
_geom_torsion
C37A N4A C34A C35A 0.0(4)
C37A N4A C34A C25A 178.4(3)
N4A C34A C25A C24A 79.5(4)
C35A C34A C25A C24A -102.5(4)
N4A C34A C25A C33A -163.3(3)
C35A C34A C25A C33A 14.8(5)
N4A C34A C25A C26A -46.5(4)
C35A C34A C25A C26A 131.6(4)
C21A N3A C24A C23A 0.5(4)
C21A N3A C24A C25A 179.4(3)
C34A C25A C24A C23A 112.6(4)
C33A C25A C24A C23A -5.0(5)
C26A C25A C24A C23A -123.2(4)
C34A C25A C24A N3A -66.0(4)
C33A C25A C24A N3A 176.3(3)
C26A C25A C24A N3A 58.2(4)
C24A N3A C21A C22A -0.5(4)
C24A N3A C21A C18A -179.7(3)
N4A C34A C35A C36A -0.1(4)
C25A C34A C35A C36A -178.4(3)
C34A C35A C36A C37A 0.1(4)
C35A C36A C37A N4A -0.1(4)
C35A C36A C37A C38A 179.1(3)
C34A N4A C37A C36A 0.1(4)
C34A N4A C37A C38A -179.2(3)
C1A C38A C37A C36A 98.7(4)
C39A C38A C37A C36A -20.4(5)
C40A C38A C37A C36A -139.7(4)
C1A C38A C37A N4A -82.2(4)
C39A C38A C37A N4A 158.7(3)
C40A C38A C37A N4A 39.5(4)
C24A C25A C26A C31A -168.6(3)
C34A C25A C26A C31A -44.0(4)
C33A C25A C26A C31A 73.2(4)
C24A C25A C26A C27A 18.6(4)
C34A C25A C26A C27A 143.2(3)
C33A C25A C26A C27A -99.6(4)
C27A C26A C31A C30A 0.1(5)
C25A C26A C31A C30A -173.1(3)
C26A C31A C30A C29A -0.5(5)
C1A N1A C4A C3A 2.7(4)
C1A N1A C4A C5A -176.8(3)
C31A C26A C27A C28A 0.7(5)
C25A C26A C27A C28A 173.7(3)
C3A C4A C5A C14A 120.4(4)
N1A C4A C5A C14A -60.2(4)
C3A C4A C5A C6A -115.9(4)
N1A C4A C5A C6A 63.5(4)
C3A C4A C5A C13A 1.6(5)
N1A C4A C5A C13A -179.0(3)
C4A N1A C1A C2A -2.3(4)
C4A N1A C1A C38A 176.6(3)
C37A C38A C1A C2A -119.0(4)
C39A C38A C1A C2A 1.1(5)
C40A C38A C1A C2A 118.0(4)
C37A C38A C1A N1A 62.4(4)
C39A C38A C1A N1A -177.5(3)
C40A C38A C1A N1A -60.5(4)
C17A N2A C14A C15A -0.8(4)
C17A N2A C14A C5A 178.5(3)
C4A C5A C14A C15A -102.0(4)
C6A C5A C14A C15A 133.6(4)
C13A C5A C14A C15A 16.6(5)
C4A C5A C14A N2A 78.9(4)
C6A C5A C14A N2A -45.5(4)
C13A C5A C14A N2A -162.5(3)
C14A N2A C17A C16A 1.1(4)
C14A N2A C17A C18A -178.5(3)
C32A O2A C29A C28A 169.7(3)
C32A O2A C29A C30A -11.1(5)
C31A C30A C29A C28A -0.1(5)
C31A C30A C29A O2A -179.3(3)
C26A C27A C28A C29A -1.3(5)
O2A C29A C28A C27A -179.7(3)
C30A C29A C28A C27A 1.0(5)
C22A C21A C18A C17A -109.2(4)
N3A C21A C18A C17A 69.8(4)
C22A C21A C18A C19A 9.9(5)
N3A C21A C18A C19A -171.1(3)
C22A C21A C18A C20A 127.9(4)
N3A C21A C18A C20A -53.2(4)
C16A C17A C18A C21A 98.1(4)
N2A C17A C18A C21A -82.4(4)
C16A C17A C18A C19A -21.1(5)
N2A C17A C18A C19A 158.4(3)
C16A C17A C18A C20A -139.1(4)
N2A C17A C18A C20A 40.4(4)
N2A C14A C15A C16A 0.2(4)
C5A C14A C15A C16A -179.0(3)
C14A C5A C6A C7A 133.0(3)
C4A C5A C6A C7A 8.6(5)
C13A C5A C6A C7A -109.4(4)
C14A C5A C6A C11A -51.4(4)
C4A C5A C6A C11A -175.8(3)
C13A C5A C6A C11A 66.3(4)
N3A C21A C22A C23A 0.3(4)
C18A C21A C22A C23A 179.4(3)
N1A C1A C2A C3A 1.0(4)
C38A C1A C2A C3A -177.7(3)
N1A C4A C3A C2A -2.0(4)
C5A C4A C3A C2A 177.5(3)
C1A C2A C3A C4A 0.6(4)
N2A C17A C16A C15A -0.9(4)
C18A C17A C16A C15A 178.6(3)
C14A C15A C16A C17A 0.4(4)
N3A C24A C23A C22A -0.3(4)
C25A C24A C23A C22A -179.1(3)
C21A C22A C23A C24A 0.0(4)
C9A C8A C7A C6A -1.2(6)
C11A C6A C7A C8A -0.5(5)
C5A C6A C7A C8A 175.2(4)
C7A C6A C11A C10A 1.9(5)
C5A C6A C11A C10A -174.1(3)
C6A C11A C10A C9A -1.5(6)
C12A O1A C9A C8A 164.9(4)
C12A O1A C9A C10A -13.7(6)
C7A C8A C9A O1A -177.1(4)
C7A C8A C9A C10A 1.6(6)
C11A C10A C9A O1A 178.3(4)
C11A C10A C9A C8A -0.3(6)
C52 N4B C20 C45 -0.6(4)
C52 N4B C20 C25B -179.3(3)
C6B C7B C8B C9B -0.6(5)
C14B N2B C17B C16B 1.3(4)
C14B N2B C17B C18B -178.7(3)
C1B N1B C4B C3B 0.3(4)
C1B N1B C4B C5B 179.4(3)
C14B C5B C4B C3B 105.9(4)
C13B C5B C4B C3B -12.3(5)
C6B C5B C4B C3B -130.8(4)
C14B C5B C4B N1B -73.0(4)
C13B C5B C4B N1B 168.8(3)
C6B C5B C4B N1B 50.3(4)
C8B C7B C6B C11B 1.6(5)
C8B C7B C6B C5B 176.8(3)
C4B C5B C6B C11B -158.1(3)
C14B C5B C6B C11B -34.6(4)
C13B C5B C6B C11B 83.3(4)
C4B C5B C6B C7B 26.8(4)
C14B C5B C6B C7B 150.3(3)
C13B C5B C6B C7B -91.8(4)
C21B N3B C24B C23B 1.0(4)
C21B N3B C24B C25B -179.9(3)
C17B N2B C14B C15B -1.7(4)
C17B N2B C14B C5B 175.6(3)
C4B C5B C14B C15B -107.5(4)
C13B C5B C14B C15B 10.3(5)
C6B C5B C14B C15B 127.6(4)
C4B C5B C14B N2B 76.0(4)
C13B C5B C14B N2B -166.2(3)
C6B C5B C14B N2B -48.9(4)
C12B O1B C9B C8B 176.5(3)
C12B O1B C9B C10B -4.4(5)
C7B C8B C9B O1B 179.0(3)
C7B C8B C9B C10B -0.1(5)
N3B C24B C23B C22B -0.1(4)
C25B C24B C23B C22B -179.2(3)
C7B C6B C11B C10B -2.0(5)
C5B C6B C11B C10B -177.4(3)
C24B C23B C22B C21B -0.7(4)
N4B C20 C45 C32 0.3(4)
C25B C20 C45 C32 178.9(3)
C52 C32 C45 C20 0.1(4)
C6B C11B C10B C9B 1.3(5)
O1B C9B C10B C11B -179.3(3)
C8B C9B C10B C11B -0.2(5)
C45 C20 C25B C24B -103.8(4)
N4B C20 C25B C24B 74.5(4)
C45 C20 C25B C33B 14.0(5)
N4B C20 C25B C33B -167.6(3)
C45 C20 C25B C26B 130.8(4)
N4B C20 C25B C26B -50.8(4)
C23B C24B C25B C20 103.0(4)
N3B C24B C25B C20 -75.9(4)
C23B C24B C25B C33B -14.9(5)
N3B C24B C25B C33B 166.2(3)
C23B C24B C25B C26B -131.6(4)
N3B C24B C25B C26B 49.6(4)
C29B C30B C31B C26B 0.1(6)
N2B C14B C15B C16B 1.4(4)
C5B C14B C15B C16B -175.5(3)
C45 C32 C52 N4B -0.5(4)
C45 C32 C52 C34B 176.4(3)
C20 N4B C52 C32 0.7(4)
C20 N4B C52 C34B -176.6(3)
C30B C31B C26B C27B -2.0(5)
C30B C31B C26B C25B 170.4(3)
C20 C25B C26B C27B -28.3(4)
C24B C25B C26B C27B -152.9(3)
C33B C25B C26B C27B 89.5(4)
C20 C25B C26B C31B 159.8(3)
C24B C25B C26B C31B 35.2(4)
C33B C25B C26B C31B -82.5(4)
C4B N1B C1B C2B -0.9(4)
C4B N1B C1B C34B -179.3(3)
N2B C17B C18B C21B -75.0(4)
C16B C17B C18B C21B 105.0(4)
N2B C17B C18B C20B 165.7(3)
C16B C17B C18B C20B -14.3(5)
N2B C17B C18B C19B 47.5(4)
C16B C17B C18B C19B -132.5(4)
C31B C26B C27B C28B 1.3(5)
C25B C26B C27B C28B -171.0(3)
C23B C22B C21B N3B 1.3(4)
C23B C22B C21B C18B 178.1(3)
C24B N3B C21B C22B -1.4(4)
C24B N3B C21B C18B -178.5(3)
C17B C18B C21B C22B -99.8(4)
C20B C18B C21B C22B 19.8(5)
C19B C18B C21B C22B 138.1(4)
C17B C18B C21B N3B 76.4(4)
C20B C18B C21B N3B -164.0(3)
C19B C18B C21B N3B -45.6(4)
C26B C27B C28B C29B 1.4(6)
C32 C52 C34B C1B 104.2(4)
N4B C52 C34B C1B -79.3(4)
C32 C52 C34B C35B -15.5(5)
N4B C52 C34B C35B 161.0(3)
C32 C52 C34B C36B -133.9(4)
N4B C52 C34B C36B 42.6(4)
C2B C1B C34B C52 -103.4(4)
N1B C1B C34B C52 74.6(4)
C2B C1B C34B C35B 16.3(5)
N1B C1B C34B C35B -165.7(3)
C2B C1B C34B C36B 134.7(4)
N1B C1B C34B C36B -47.3(4)
C32B O2B C29B C28B -165.6(3)
C32B O2B C29B C30B 14.5(5)
C27B C28B C29B O2B 176.7(3)
C27B C28B C29B C30B -3.3(5)
C31B C30B C29B O2B -177.5(3)
C31B C30B C29B C28B 2.6(5)
N2B C17B C16B C15B -0.4(4)
C18B C17B C16B C15B 179.6(3)
C14B C15B C16B C17B -0.6(4)
N1B C1B C2B C3B 1.2(4)
C34B C1B C2B C3B 179.4(3)
N1B C4B C3B C2B 0.5(4)
C5B C4B C3B C2B -178.5(3)
C1B C2B C3B C4B -1.1(4)
